data_4062587
_journal_name_full Organometallics
_journal_paper_doi 10.1021/om034302w
_journal_year 2004
_chemical_formula_sum 'C39 H44 Al N2 P'
_chemical_formula_weight 598.71
_space_group_IT_number 14
_symmetry_cell_setting monoclinic
_symmetry_space_group_name_Hall '-P 2ybc'
_symmetry_space_group_name_H-M 'P 1 21/c 1'
_cell_angle_alpha 90.00
_cell_angle_beta 101.6354(11)
_cell_angle_gamma 90.00
_cell_formula_units_Z 4
_cell_length_a 12.0811(7)
_cell_length_b 14.7741(9)
_cell_length_c 19.7917(12)
_cell_measurement_temperature 193(2)
_cell_volume 3460.0(4)
_diffrn_ambient_temperature 193(2)
_exptl_crystal_density_diffrn 1.149
_cod_depositor_comments
;
The following automatic conversions were performed:
'_symmetry_cell_setting' value 'Monoclinic' changed to 'monoclinic'
according to '/home/saulius/struct/CIF-dictionaries/cif_core.dic'
dictionary named 'cif_core.dic' version 2.4.1 from 2010-06-29.

Automatic conversion script
Id: cif_fix_enum 1527 2010-12-29 10:47:43Z saulius 
;
_cod_original_sg_symbol_H-M 'P 21/c'
_cod_database_code 4062587

loop_
_symmetry_equiv_pos_as_xyz
'x, y, z'
'-x, y+1/2, -z+1/2'
'-x, -y, -z'
'x, -y-1/2, z-1/2'

loop_
_atom_site_label
_atom_site_type_symbol
_atom_site_fract_x
_atom_site_fract_y
_atom_site_fract_z
_atom_site_U_iso_or_equiv
_atom_site_adp_type
_atom_site_occupancy
_atom_site_symmetry_multiplicity
_atom_site_calc_flag
_atom_site_refinement_flags
_atom_site_disorder_assembly
_atom_site_disorder_group
P P 0.51108(5) 0.09183(4) 0.15796(3) 0.02821(16) Uani 1 1 d . . .
Al Al 0.38122(6) 0.20811(5) 0.23489(3) 0.03157(19) Uani 1 1 d . . .
H1 H 0.372(2) 0.3004(17) 0.1993(13) 0.041(7) Uiso 1 1 d . . .
H2 H 0.374(2) 0.2076(17) 0.3113(13) 0.041(7) Uiso 1 1 d . . .
N1 N 0.51755(16) 0.14633(12) 0.22956(9) 0.0296(4) Uani 1 1 d . . .
N2 N 0.27441(16) 0.12863(12) 0.18246(9) 0.0297(4) Uani 1 1 d . . .
C1 C 0.39318(19) 0.01732(15) 0.13942(10) 0.0294(5) Uani 1 1 d . . .
C2 C 0.28566(19) 0.04834(15) 0.14887(10) 0.0295(5) Uani 1 1 d . . .
C3 C 0.1918(2) -0.00648(16) 0.12067(12) 0.0376(5) Uani 1 1 d . . .
H3 H 0.1181 0.0125 0.1244 0.045 Uiso 1 1 calc R . .
C4 C 0.2050(2) -0.08705(17) 0.08788(13) 0.0431(6) Uani 1 1 d . . .
H4 H 0.1400 -0.1221 0.0694 0.052 Uiso 1 1 calc R . .
C5 C 0.3102(2) -0.11797(17) 0.08130(12) 0.0426(6) Uani 1 1 d . . .
H5 H 0.3180 -0.1742 0.0594 0.051 Uiso 1 1 calc R . .
C6 C 0.4031(2) -0.06590(16) 0.10697(11) 0.0362(5) Uani 1 1 d . . .
H6 H 0.4758 -0.0866 0.1027 0.043 Uiso 1 1 calc R . .
C11 C 0.63890(19) 0.03111(15) 0.15557(11) 0.0325(5) Uani 1 1 d . . .
C12 C 0.6760(2) -0.03817(17) 0.20260(13) 0.0405(6) Uani 1 1 d . . .
H12 H 0.6318 -0.0546 0.2353 0.049 Uiso 1 1 calc R . .
C13 C 0.7760(2) -0.08306(19) 0.20221(14) 0.0470(6) Uani 1 1 d . . .
H13 H 0.8010 -0.1295 0.2349 0.056 Uiso 1 1 calc R . .
C14 C 0.8394(2) -0.0602(2) 0.15415(15) 0.0524(7) Uani 1 1 d . . .
H14 H 0.9084 -0.0910 0.1538 0.063 Uiso 1 1 calc R . .
C15 C 0.8033(3) 0.0074(2) 0.10644(15) 0.0591(8) Uani 1 1 d . . .
H15 H 0.8471 0.0225 0.0733 0.071 Uiso 1 1 calc R . .
C16 C 0.7041(2) 0.05275(19) 0.10684(13) 0.0449(6) Uani 1 1 d . . .
H16 H 0.6797 0.0990 0.0739 0.054 Uiso 1 1 calc R . .
C21 C 0.4881(2) 0.17099(15) 0.08685(11) 0.0313(5) Uani 1 1 d . . .
C22 C 0.4244(2) 0.14530(16) 0.02291(11) 0.0357(5) Uani 1 1 d . . .
H22 H 0.3889 0.0876 0.0176 0.043 Uiso 1 1 calc R . .
C23 C 0.4127(2) 0.20378(17) -0.03298(12) 0.0404(6) Uani 1 1 d . . .
H23 H 0.3683 0.1864 -0.0763 0.048 Uiso 1 1 calc R . .
C24 C 0.4652(2) 0.28670(18) -0.02589(12) 0.0468(7) Uani 1 1 d . . .
H24 H 0.4586 0.3259 -0.0646 0.056 Uiso 1 1 calc R . .
C25 C 0.5275(3) 0.31323(19) 0.03716(13) 0.0518(7) Uani 1 1 d . . .
H25 H 0.5631 0.3709 0.0419 0.062 Uiso 1 1 calc R . .
C26 C 0.5384(2) 0.25611(18) 0.09376(12) 0.0443(6) Uani 1 1 d . . .
H26 H 0.5804 0.2751 0.1373 0.053 Uiso 1 1 calc R . .
C31 C 0.59633(19) 0.12553(15) 0.29325(11) 0.0318(5) Uani 1 1 d . . .
C32 C 0.5726(2) 0.05667(16) 0.33714(11) 0.0362(5) Uani 1 1 d . . .
C33 C 0.6492(3) 0.04308(18) 0.39951(13) 0.0494(7) Uani 1 1 d . . .
H33 H 0.6341 -0.0034 0.4296 0.059 Uiso 1 1 calc R . .
C34 C 0.7452(3) 0.09415(19) 0.41896(14) 0.0549(8) Uani 1 1 d . . .
C35 C 0.7660(2) 0.16110(19) 0.37454(14) 0.0498(7) Uani 1 1 d . . .
H35 H 0.8328 0.1963 0.3870 0.060 Uiso 1 1 calc R . .
C36 C 0.6930(2) 0.17873(17) 0.31242(12) 0.0381(6) Uani 1 1 d . . .
C37 C 0.4700(2) -0.00193(17) 0.32044(13) 0.0436(6) Uani 1 1 d . . .
H37A H 0.4220 0.0090 0.3540 0.052 Uiso 1 1 calc R . .
H37B H 0.4929 -0.0657 0.3223 0.052 Uiso 1 1 calc R . .
H37C H 0.4279 0.0124 0.2740 0.052 Uiso 1 1 calc R . .
C38 C 0.8251(4) 0.0797(2) 0.48787(18) 0.0894(14) Uani 1 1 d . . .
H38A H 0.8256 0.1338 0.5165 0.107 Uiso 1 1 calc R . .
H38B H 0.9015 0.0683 0.4802 0.107 Uiso 1 1 calc R . .
H38C H 0.7997 0.0275 0.5113 0.107 Uiso 1 1 calc R . .
C39 C 0.7164(2) 0.2557(2) 0.26738(14) 0.0497(7) Uani 1 1 d . . .
H39A H 0.7881 0.2847 0.2884 0.060 Uiso 1 1 calc R . .
H39B H 0.6551 0.3002 0.2627 0.060 Uiso 1 1 calc R . .
H39C H 0.7213 0.2324 0.2217 0.060 Uiso 1 1 calc R . .
C41 C 0.1609(2) 0.16083(16) 0.17934(12) 0.0354(5) Uani 1 1 d . . .
C42 C 0.1028(2) 0.14020(18) 0.23241(13) 0.0444(6) Uani 1 1 d . . .
C43 C -0.0042(3) 0.1761(2) 0.22799(18) 0.0677(9) Uani 1 1 d . . .
H43 H -0.0448 0.1624 0.2631 0.081 Uiso 1 1 calc R . .
C44 C -0.0532(3) 0.2308(3) 0.1744(2) 0.0874(13) Uani 1 1 d . . .
H44 H -0.1265 0.2550 0.1727 0.105 Uiso 1 1 calc R . .
C45 C 0.0041(3) 0.2504(2) 0.12316(19) 0.0724(10) Uani 1 1 d . . .
H45 H -0.0301 0.2887 0.0862 0.087 Uiso 1 1 calc R . .
C46 C 0.1102(2) 0.21593(18) 0.12398(14) 0.0445(6) Uani 1 1 d . . .
C47 C 0.1535(3) 0.0804(2) 0.29262(13) 0.0504(7) Uani 1 1 d . . .
H47 H 0.2335 0.0676 0.2892 0.060 Uiso 1 1 calc R . .
C48 C 0.0923(3) -0.0103(2) 0.29073(17) 0.0758(10) Uani 1 1 d . . .
H48A H 0.1280 -0.0470 0.3304 0.091 Uiso 1 1 calc R . .
H48B H 0.0968 -0.0423 0.2480 0.091 Uiso 1 1 calc R . .
H48C H 0.0129 0.0002 0.2926 0.091 Uiso 1 1 calc R . .
C49 C 0.1561(4) 0.1268(3) 0.36141(16) 0.0861(12) Uani 1 1 d . . .
H49A H 0.1907 0.0863 0.3990 0.103 Uiso 1 1 calc R . .
H49B H 0.0788 0.1415 0.3659 0.103 Uiso 1 1 calc R . .
H49C H 0.2006 0.1827 0.3637 0.103 Uiso 1 1 calc R . .
C50 C 0.1684(2) 0.23722(19) 0.06471(13) 0.0469(7) Uani 1 1 d . . .
H50 H 0.2456 0.2096 0.0757 0.056 Uiso 1 1 calc R . .
C51 C 0.1057(3) 0.1958(2) -0.00213(16) 0.0649(9) Uani 1 1 d . . .
H51A H 0.1459 0.2098 -0.0392 0.078 Uiso 1 1 calc R . .
H51B H 0.0291 0.2209 -0.0136 0.078 Uiso 1 1 calc R . .
H51C H 0.1016 0.1301 0.0032 0.078 Uiso 1 1 calc R . .
C52 C 0.1825(3) 0.3382(2) 0.05631(16) 0.0624(8) Uani 1 1 d . . .
H52A H 0.2216 0.3495 0.0183 0.075 Uiso 1 1 calc R . .
H52B H 0.2269 0.3634 0.0991 0.075 Uiso 1 1 calc R . .
H52C H 0.1080 0.3671 0.0461 0.075 Uiso 1 1 calc R . .

loop_
_atom_site_aniso_label
_atom_site_aniso_U_11
_atom_site_aniso_U_22
_atom_site_aniso_U_33
_atom_site_aniso_U_23
_atom_site_aniso_U_13
_atom_site_aniso_U_12
P 0.0421(3) 0.0238(3) 0.0195(3) -0.0023(2) 0.0081(2) -0.0016(2)
Al 0.0471(4) 0.0259(4) 0.0217(3) -0.0044(3) 0.0067(3) 0.0015(3)
N1 0.0448(11) 0.0260(10) 0.0177(9) -0.0032(7) 0.0054(7) -0.0015(8)
N2 0.0422(11) 0.0247(10) 0.0228(9) -0.0014(7) 0.0076(8) 0.0010(8)
C1 0.0431(13) 0.0252(11) 0.0195(10) -0.0003(8) 0.0053(9) -0.0027(9)
C2 0.0429(13) 0.0263(12) 0.0191(10) 0.0032(8) 0.0055(9) -0.0015(9)
C3 0.0450(14) 0.0334(13) 0.0333(12) 0.0005(10) 0.0054(10) -0.0051(10)
C4 0.0551(16) 0.0327(14) 0.0391(14) -0.0042(11) 0.0040(11) -0.0136(11)
C5 0.0645(17) 0.0273(13) 0.0364(13) -0.0096(10) 0.0110(12) -0.0069(12)
C6 0.0530(15) 0.0295(13) 0.0280(11) -0.0035(9) 0.0124(10) 0.0004(10)
C11 0.0407(13) 0.0294(12) 0.0287(11) -0.0074(9) 0.0097(9) -0.0029(10)
C12 0.0519(15) 0.0339(14) 0.0372(13) -0.0010(10) 0.0122(11) 0.0022(11)
C13 0.0546(16) 0.0403(15) 0.0434(15) -0.0035(12) 0.0036(12) 0.0040(12)
C14 0.0426(15) 0.0575(18) 0.0564(17) -0.0112(14) 0.0084(13) 0.0065(13)
C15 0.0594(18) 0.071(2) 0.0530(18) 0.0041(15) 0.0270(14) 0.0051(15)
C16 0.0505(15) 0.0500(16) 0.0378(14) 0.0027(12) 0.0174(11) 0.0027(12)
C21 0.0461(13) 0.0283(12) 0.0212(10) -0.0017(9) 0.0109(9) 0.0008(10)
C22 0.0490(14) 0.0329(13) 0.0261(11) -0.0033(9) 0.0097(10) 0.0005(10)
C23 0.0590(16) 0.0415(15) 0.0211(11) 0.0001(10) 0.0089(10) 0.0070(12)
C24 0.0768(19) 0.0388(15) 0.0278(13) 0.0076(11) 0.0177(12) 0.0061(13)
C25 0.088(2) 0.0337(15) 0.0350(14) 0.0021(11) 0.0163(13) -0.0123(14)
C26 0.0699(18) 0.0362(14) 0.0269(12) -0.0005(10) 0.0104(11) -0.0100(12)
C31 0.0433(13) 0.0273(12) 0.0239(11) -0.0040(9) 0.0050(9) 0.0052(9)
C32 0.0513(14) 0.0288(12) 0.0271(11) -0.0027(9) 0.0045(10) 0.0036(10)
C33 0.081(2) 0.0296(14) 0.0302(13) 0.0013(10) -0.0056(12) 0.0075(13)
C34 0.074(2) 0.0353(15) 0.0429(16) -0.0073(12) -0.0172(14) 0.0106(14)
C35 0.0498(16) 0.0406(16) 0.0516(16) -0.0126(13) -0.0072(12) 0.0015(12)
C36 0.0437(14) 0.0362(14) 0.0338(12) -0.0112(10) 0.0068(10) 0.0021(10)
C37 0.0607(17) 0.0346(14) 0.0344(13) 0.0088(11) 0.0071(11) -0.0024(12)
C38 0.122(3) 0.055(2) 0.064(2) 0.0003(17) -0.046(2) 0.002(2)
C39 0.0558(17) 0.0543(18) 0.0392(14) -0.0067(12) 0.0100(12) -0.0193(13)
C41 0.0443(13) 0.0312(13) 0.0327(12) -0.0023(10) 0.0121(10) -0.0001(10)
C42 0.0577(16) 0.0407(15) 0.0395(14) -0.0017(11) 0.0207(12) -0.0023(12)
C43 0.073(2) 0.070(2) 0.074(2) 0.0139(18) 0.0469(18) 0.0089(17)
C44 0.067(2) 0.090(3) 0.118(3) 0.041(2) 0.050(2) 0.035(2)
C45 0.062(2) 0.073(2) 0.090(3) 0.039(2) 0.0335(18) 0.0265(17)
C46 0.0464(14) 0.0410(15) 0.0482(15) 0.0125(12) 0.0144(12) 0.0069(11)
C47 0.0677(18) 0.0559(18) 0.0306(13) 0.0031(12) 0.0172(12) -0.0091(14)
C48 0.114(3) 0.060(2) 0.0503(19) 0.0137(16) 0.0091(18) -0.016(2)
C49 0.127(3) 0.098(3) 0.0387(18) -0.0102(18) 0.0312(19) -0.032(3)
C50 0.0466(15) 0.0535(17) 0.0409(14) 0.0178(12) 0.0097(11) 0.0079(12)
C51 0.085(2) 0.059(2) 0.0508(18) 0.0084(15) 0.0126(16) -0.0057(17)
C52 0.079(2) 0.059(2) 0.0482(17) 0.0143(14) 0.0101(15) -0.0113(16)

loop_
_geom_bond_atom_site_label_1
_geom_bond_atom_site_label_2
_geom_bond_distance
_geom_bond_site_symmetry_2
_geom_bond_publ_flag
P N1 1.6181(17) . ?
P C1 1.779(2) . ?
P C11 1.795(2) . ?
P C21 1.808(2) . ?
Al N2 1.8921(19) . ?
Al N1 1.904(2) . ?
Al H1 1.53(2) . ?
Al H2 1.53(2) . ?
N1 C31 1.451(3) . ?
N2 C2 1.380(3) . ?
N2 C41 1.441(3) . ?
C1 C6 1.403(3) . ?
C1 C2 1.425(3) . ?
C2 C3 1.413(3) . ?
C3 C4 1.380(3) . ?
C4 C5 1.381(4) . ?
C5 C6 1.371(3) . ?
C11 C12 1.395(3) . ?
C11 C16 1.400(3) . ?
C12 C13 1.380(4) . ?
C13 C14 1.379(4) . ?
C14 C15 1.383(4) . ?
C15 C16 1.374(4) . ?
C21 C26 1.391(3) . ?
C21 C22 1.395(3) . ?
C22 C23 1.388(3) . ?
C23 C24 1.373(4) . ?
C24 C25 1.378(4) . ?
C25 C26 1.387(3) . ?
C31 C36 1.396(3) . ?
C31 C32 1.404(3) . ?
C32 C33 1.400(3) . ?
C32 C37 1.493(3) . ?
C33 C34 1.372(4) . ?
C34 C35 1.380(4) . ?
C34 C38 1.519(4) . ?
C35 C36 1.385(4) . ?
C36 C39 1.507(4) . ?
C41 C46 1.403(3) . ?
C41 C42 1.410(3) . ?
C42 C43 1.383(4) . ?
C42 C47 1.510(4) . ?
C43 C44 1.370(5) . ?
C44 C45 1.368(5) . ?
C45 C46 1.376(4) . ?
C46 C50 1.517(3) . ?
C47 C49 1.519(4) . ?
C47 C48 1.528(4) . ?
C50 C51 1.514(4) . ?
C50 C52 1.515(4) . ?
